data_7230037
loop_
_publ_author_name
'Fan, Qiangwen'
'Duan, Xiaowei'
'Yan, Hong'

_publ_section_title
;
 Solid state [2 + 2] photocycloaddition for constructing dimers of
 N,N&#x2032;-diacyl-1,4-dihydropyrazines based on thiourea-induced
 assembly
;
_journal_issue 8
_journal_name_full CrystEngComm
_journal_page_first 1151
_journal_paper_doi 10.1039/C7CE01996C
_journal_volume 20
_journal_year 2018
_chemical_formula_sum 'C11 H18 N4 O2 S'
_chemical_formula_weight 270.35
_space_group_crystal_system orthorhombic
_space_group_IT_number 19
_space_group_name_Hall 'P 2ac 2ab'
_space_group_name_H-M_alt 'P 21 21 21'
_symmetry_space_group_name_Hall 'P 2ac 2ab'
_symmetry_space_group_name_H-M 'P 21 21 21'
_atom_sites_solution_hydrogens mixed
_audit_creation_method SHELXL-2018/1
_audit_update_record
;
2018-01-12 deposited with the CCDC.
2018-01-25 downloaded from the CCDC.
;
_cell_angle_alpha 90
_cell_angle_beta 90
_cell_angle_gamma 90
_cell_formula_units_Z 4
_cell_length_a 8.5271(17)
_cell_length_b 11.207(2)
_cell_length_c 15.059(3)
_cell_measurement_reflns_used 3981
_cell_measurement_temperature 293(2)
_cell_measurement_theta_max 27.8346
_cell_measurement_theta_min 2.2653
_cell_volume 1439.1(5)
_computing_structure_refinement 'SHELXL-2018/1 (Sheldrick, 2018)'
_diffrn_ambient_temperature 293(2)
_diffrn_detector_area_resol_mean 28.5714
_diffrn_measured_fraction_theta_full 0.997
_diffrn_measured_fraction_theta_max 0.997
_diffrn_measurement_device_type 'rigaku saturn'
_diffrn_measurement_method '\w scans'
_diffrn_radiation_type MoK\a
_diffrn_radiation_wavelength 0.71073
_diffrn_reflns_av_R_equivalents 0.0416
_diffrn_reflns_av_unetI/netI 0.0408
_diffrn_reflns_Laue_measured_fraction_full 0.997
_diffrn_reflns_Laue_measured_fraction_max 0.997
_diffrn_reflns_limit_h_max 11
_diffrn_reflns_limit_h_min -8
_diffrn_reflns_limit_k_max 14
_diffrn_reflns_limit_k_min -14
_diffrn_reflns_limit_l_max 19
_diffrn_reflns_limit_l_min -18
_diffrn_reflns_number 14417
_diffrn_reflns_point_group_measured_fraction_full 0.998
_diffrn_reflns_point_group_measured_fraction_max 0.998
_diffrn_reflns_theta_full 25.242
_diffrn_reflns_theta_max 27.860
_diffrn_reflns_theta_min 2.265
_exptl_absorpt_coefficient_mu 0.226
_exptl_absorpt_correction_type multi-scan
_exptl_absorpt_process_details crystalclear
_exptl_crystal_colour Colorless
_exptl_crystal_density_diffrn 1.248
_exptl_crystal_description Prism
_exptl_crystal_F_000 576
_exptl_crystal_size_max 0.400
_exptl_crystal_size_mid 0.100
_exptl_crystal_size_min 0.100
_exptl_transmission_factor_max 0.7451
_exptl_transmission_factor_min 0.5956
_refine_diff_density_max 0.175
_refine_diff_density_min -0.204
_refine_diff_density_rms 0.041
_refine_ls_abs_structure_details
;
 Flack x determined using 734 quotients [(I+)-(I-)]/[(I+)+(I-)]
 (Parsons, Flack and Wagner, Acta Cryst. B69 (2013) 249-259).
;
_refine_ls_abs_structure_Flack -0.05(3)
_refine_ls_extinction_method none
_refine_ls_goodness_of_fit_ref 0.963
_refine_ls_hydrogen_treatment mixed
_refine_ls_matrix_type full
_refine_ls_number_parameters 179
_refine_ls_number_reflns 3425
_refine_ls_number_restraints 0
_refine_ls_restrained_S_all 0.963
_refine_ls_R_factor_all 0.0609
_refine_ls_R_factor_gt 0.0429
_refine_ls_shift/su_max 0.000
_refine_ls_shift/su_mean 0.000
_refine_ls_structure_factor_coef Fsqd
_refine_ls_weighting_details 'w=1/[\s^2^(Fo^2^)+(0.0521P)^2^] where P=(Fo^2^+2Fc^2^)/3'
_refine_ls_weighting_scheme calc
_refine_ls_wR_factor_gt 0.0873
_refine_ls_wR_factor_ref 0.0958
_reflns_Friedel_coverage 0.743
_reflns_Friedel_fraction_full 1.000
_reflns_Friedel_fraction_max 0.999
_reflns_number_gt 2507
_reflns_number_total 3425
_reflns_threshold_expression 'I > 2\s(I)'
_cod_data_source_file c7ce01996c1.cif
_cod_data_source_block 3
_cod_depositor_comments 'Adding full bibliography for 7230035--7230039.cif.'
_cod_database_code 7230037
_shelx_shelxl_version_number 2018/1
_shelx_space_group_comment
;
The symmetry employed for this shelxl refinement is uniquely defined
by the following loop, which should always be used as a source of
symmetry information in preference to the above space-group names.
They are only intended as comments.
;
_shelx_estimated_absorpt_t_min 0.915
_shelx_estimated_absorpt_t_max 0.978

loop_
_space_group_symop_operation_xyz
'x, y, z'
'-x+1/2, -y, z+1/2'
'-x, y+1/2, -z+1/2'
'x+1/2, -y+1/2, -z'

loop_
_atom_site_label
_atom_site_type_symbol
_atom_site_fract_x
_atom_site_fract_y
_atom_site_fract_z
_atom_site_U_iso_or_equiv
_atom_site_adp_type
_atom_site_occupancy
_atom_site_site_symmetry_order
_atom_site_calc_flag
_atom_site_refinement_flags_posn
_atom_site_refinement_flags_adp
S1 S 0.93811(7) 0.25812(7) 0.46472(4) 0.0584(2) Uani 1 1 d . .
O1 O 0.2592(3) 0.1593(2) 0.77881(15) 0.0947(9) Uani 1 1 d . .
O2 O 0.3306(3) 0.3187(2) 1.19878(14) 0.0880(8) Uani 1 1 d . .
N1 N 1.0704(3) 0.1982(2) 0.61717(16) 0.0539(6) Uani 1 1 d . .
H1A H 1.072(3) 0.172(3) 0.672(2) 0.065 Uiso 1 1 d . U
H1B H 1.158(4) 0.214(3) 0.5911(19) 0.065 Uiso 1 1 d . U
N2 N 0.8048(3) 0.1848(2) 0.61316(16) 0.0551(6) Uani 1 1 d . .
H2A H 0.803(3) 0.169(3) 0.669(2) 0.066 Uiso 1 1 d . U
H2B H 0.712(4) 0.195(3) 0.589(2) 0.066 Uiso 1 1 d . U
N3 N 0.3955(3) 0.1722(2) 0.90751(14) 0.0544(6) Uani 1 1 d . .
N4 N 0.4199(3) 0.3043(2) 1.05864(13) 0.0491(5) Uani 1 1 d . .
C1 C 0.9378(3) 0.2112(2) 0.57157(16) 0.0422(5) Uani 1 1 d . .
C2 C 0.2787(4) -0.0194(3) 0.8632(2) 0.0760(10) Uani 1 1 d . .
H2C H 0.216338 -0.052436 0.816180 0.114 Uiso 1 1 calc R U
H2D H 0.223573 -0.027332 0.918509 0.114 Uiso 1 1 calc R U
H2E H 0.376626 -0.061442 0.866722 0.114 Uiso 1 1 calc R U
C3 C 0.3092(4) 0.1098(3) 0.84498(19) 0.0652(9) Uani 1 1 d . .
C4 C 0.4360(4) 0.2947(3) 0.89998(17) 0.0581(7) Uani 1 1 d . .
C5 C 0.4482(4) 0.3574(3) 0.97421(18) 0.0575(7) Uani 1 1 d . .
H5 H 0.475787 0.437611 0.971148 0.069 Uiso 1 1 calc R U
C6 C 0.4534(3) 0.1793(2) 1.06277(16) 0.0494(6) Uani 1 1 d . .
C7 C 0.4412(4) 0.1174(3) 0.98811(16) 0.0530(6) Uani 1 1 d . .
H7 H 0.463337 0.036144 0.988703 0.064 Uiso 1 1 calc R U
C8 C 0.4819(5) 0.3468(4) 0.8114(2) 0.0941(13) Uani 1 1 d . .
H8A H 0.518772 0.426935 0.819675 0.141 Uiso 1 1 calc R U
H8B H 0.392426 0.347264 0.772735 0.141 Uiso 1 1 calc R U
H8C H 0.563635 0.299280 0.785519 0.141 Uiso 1 1 calc R U
C9 C 0.5155(4) 0.1238(3) 1.14656(19) 0.0694(9) Uani 1 1 d . .
H9A H 0.430706 0.111502 1.187490 0.104 Uiso 1 1 calc R U
H9B H 0.591791 0.175983 1.172843 0.104 Uiso 1 1 calc R U
H9C H 0.563596 0.048628 1.132851 0.104 Uiso 1 1 calc R U
C10 C 0.3587(3) 0.3678(3) 1.12779(19) 0.0587(7) Uani 1 1 d . .
C11 C 0.3264(4) 0.4976(3) 1.1145(2) 0.0781(10) Uani 1 1 d . .
H11A H 0.278173 0.529658 1.166925 0.117 Uiso 1 1 calc R U
H11B H 0.257112 0.507721 1.064806 0.117 Uiso 1 1 calc R U
H11C H 0.423062 0.538740 1.103203 0.117 Uiso 1 1 calc R U

loop_
_atom_site_aniso_label
_atom_site_aniso_U_11
_atom_site_aniso_U_22
_atom_site_aniso_U_33
_atom_site_aniso_U_23
_atom_site_aniso_U_13
_atom_site_aniso_U_12
S1 0.0387(3) 0.0948(6) 0.0416(3) 0.0112(4) -0.0008(3) -0.0009(4)
O1 0.1243(19) 0.105(2) 0.0549(13) -0.0089(13) -0.0375(13) 0.0333(17)
O2 0.129(2) 0.0890(19) 0.0461(12) 0.0011(12) 0.0145(14) 0.0023(15)
N1 0.0440(12) 0.0702(16) 0.0477(12) 0.0126(11) -0.0077(11) -0.0044(12)
N2 0.0438(13) 0.0775(17) 0.0440(12) 0.0102(12) 0.0039(11) 0.0020(11)
N3 0.0660(16) 0.0608(16) 0.0365(11) 0.0000(10) -0.0063(10) 0.0121(11)
N4 0.0622(14) 0.0468(13) 0.0383(11) 0.0046(9) -0.0003(10) -0.0033(11)
C1 0.0402(12) 0.0429(14) 0.0435(12) -0.0024(10) -0.0012(12) 0.0011(11)
C2 0.082(2) 0.080(3) 0.066(2) -0.0213(17) -0.0176(17) 0.0049(18)
C3 0.0691(19) 0.083(2) 0.0435(15) -0.0148(15) -0.0093(15) 0.0239(17)
C4 0.0652(16) 0.0690(19) 0.0402(14) 0.0143(12) 0.0031(14) 0.0107(16)
C5 0.0652(16) 0.0537(17) 0.0537(16) 0.0158(13) 0.0032(16) -0.0014(15)
C6 0.0591(15) 0.0484(16) 0.0409(13) 0.0045(11) -0.0070(13) -0.0036(13)
C7 0.0610(15) 0.0512(16) 0.0467(14) 0.0041(12) -0.0081(14) 0.0046(15)
C8 0.114(3) 0.116(3) 0.0521(18) 0.030(2) 0.0171(18) 0.017(2)
C9 0.102(2) 0.0570(18) 0.0490(15) 0.0085(14) -0.0207(15) -0.0052(16)
C10 0.0629(17) 0.064(2) 0.0496(16) -0.0055(15) -0.0008(14) -0.0031(14)
C11 0.084(2) 0.064(2) 0.086(2) -0.0117(19) 0.0065(19) 0.0102(18)

loop_
_atom_type_symbol
_atom_type_description
_atom_type_scat_dispersion_real
_atom_type_scat_dispersion_imag
_atom_type_scat_source
C C 0.0033 0.0016 'International Tables Vol C Tables 4.2.6.8 and 6.1.1.4'
H H 0.0000 0.0000 'International Tables Vol C Tables 4.2.6.8 and 6.1.1.4'
N N 0.0061 0.0033 'International Tables Vol C Tables 4.2.6.8 and 6.1.1.4'
O O 0.0106 0.0060 'International Tables Vol C Tables 4.2.6.8 and 6.1.1.4'
S S 0.1246 0.1234 'International Tables Vol C Tables 4.2.6.8 and 6.1.1.4'

loop_
_geom_angle_atom_site_label_1
_geom_angle_atom_site_label_2
_geom_angle_atom_site_label_3
_geom_angle
C1 N1 H1A 122(2)
C1 N1 H1B 119(2)
H1A N1 H1B 119(3)
C1 N2 H2A 121(2)
C1 N2 H2B 123(2)
H2A N2 H2B 115(3)
C3 N3 C7 120.7(3)
C3 N3 C4 124.3(3)
C7 N3 C4 114.9(2)
C10 N4 C5 121.8(3)
C10 N4 C6 123.6(2)
C5 N4 C6 114.5(2)
N2 C1 N1 117.3(2)
N2 C1 S1 121.2(2)
N1 C1 S1 121.51(19)
C3 C2 H2C 109.5
C3 C2 H2D 109.5
H2C C2 H2D 109.5
C3 C2 H2E 109.5
H2C C2 H2E 109.5
H2D C2 H2E 109.5
O1 C3 N3 120.8(3)
O1 C3 C2 122.0(3)
N3 C3 C2 117.1(3)
C5 C4 N3 117.7(2)
C5 C4 C8 121.4(3)
N3 C4 C8 120.5(3)
C4 C5 N4 121.2(3)
C4 C5 H5 119.4
N4 C5 H5 119.4
C7 C6 N4 117.4(2)
C7 C6 C9 121.5(3)
N4 C6 C9 120.8(2)
C6 C7 N3 121.5(3)
C6 C7 H7 119.3
N3 C7 H7 119.3
C4 C8 H8A 109.5
C4 C8 H8B 109.5
H8A C8 H8B 109.5
C4 C8 H8C 109.5
H8A C8 H8C 109.5
H8B C8 H8C 109.5
C6 C9 H9A 109.5
C6 C9 H9B 109.5
H9A C9 H9B 109.5
C6 C9 H9C 109.5
H9A C9 H9C 109.5
H9B C9 H9C 109.5
O2 C10 N4 120.3(3)
O2 C10 C11 121.2(3)
N4 C10 C11 118.4(3)
C10 C11 H11A 109.5
C10 C11 H11B 109.5
H11A C11 H11B 109.5
C10 C11 H11C 109.5
H11A C11 H11C 109.5
H11B C11 H11C 109.5

loop_
_geom_bond_atom_site_label_1
_geom_bond_atom_site_label_2
_geom_bond_distance
S1 C1 1.693(3)
O1 C3 1.218(4)
O2 C10 1.226(3)
N1 C1 1.331(3)
N1 H1A 0.88(3)
N1 H1B 0.86(3)
N2 C1 1.329(3)
N2 H2A 0.86(3)
N2 H2B 0.88(3)
N3 C3 1.384(4)
N3 C7 1.415(3)
N3 C4 1.420(4)
N4 C10 1.365(4)
N4 C5 1.425(3)
N4 C6 1.430(3)
C2 C3 1.497(5)
C2 H2C 0.9600
C2 H2D 0.9600
C2 H2E 0.9600
C4 C5 1.325(4)
C4 C8 1.507(4)
C5 H5 0.9300
C6 C7 1.325(4)
C6 C9 1.503(4)
C7 H7 0.9300
C8 H8A 0.9600
C8 H8B 0.9600
C8 H8C 0.9600
C9 H9A 0.9600
C9 H9B 0.9600
C9 H9C 0.9600
C10 C11 1.493(4)
C11 H11A 0.9600
C11 H11B 0.9600
C11 H11C 0.9600

loop_
_geom_hbond_atom_site_label_D
_geom_hbond_atom_site_label_H
_geom_hbond_atom_site_label_A
_geom_hbond_distance_DH
_geom_hbond_distance_HA
_geom_hbond_distance_DA
_geom_hbond_angle_DHA
_geom_hbond_site_symmetry_A
_geom_hbond_publ_flag
N1 H1A O1 0.88(3) 2.27(3) 2.951(3) 134(3) 1_655 yes
N1 H1B S1 0.86(3) 2.55(3) 3.404(3) 170(3) 4_556 yes
N2 H2A O2 0.86(3) 2.00(3) 2.841(3) 163(3) 4_557 yes
N2 H2B S1 0.88(3) 2.53(3) 3.400(3) 173(3) 4_456 yes
C8 H8B O1 0.96 2.40 2.874(5) 110.4 . yes
C8 H8C O2 0.96 2.64 3.508(5) 150.0 4_557 yes
C9 H9B O1 0.96 2.44 3.389(4) 168.0 4_557 yes

loop_
_geom_torsion_atom_site_label_1
_geom_torsion_atom_site_label_2
_geom_torsion_atom_site_label_3
_geom_torsion_atom_site_label_4
_geom_torsion
C7 N3 C3 O1 174.2(3)
C4 N3 C3 O1 -1.6(5)
C7 N3 C3 C2 -4.9(4)
C4 N3 C3 C2 179.3(3)
C3 N3 C4 C5 148.2(3)
C7 N3 C4 C5 -27.8(4)
C3 N3 C4 C8 -38.8(4)
C7 N3 C4 C8 145.2(3)
N3 C4 C5 N4 -0.7(4)
C8 C4 C5 N4 -173.6(3)
C10 N4 C5 C4 -148.2(3)
C6 N4 C5 C4 28.9(4)
C10 N4 C6 C7 149.3(3)
C5 N4 C6 C7 -27.7(4)
C10 N4 C6 C9 -36.8(4)
C5 N4 C6 C9 146.3(3)
N4 C6 C7 N3 -0.6(5)
C9 C6 C7 N3 -174.5(3)
C3 N3 C7 C6 -147.2(3)
C4 N3 C7 C6 29.0(4)
C5 N4 C10 O2 177.5(3)
C6 N4 C10 O2 0.8(5)
C5 N4 C10 C11 -2.2(4)
C6 N4 C10 C11 -178.9(3)
